data_7151085
loop_
_publ_author_name
'Cockroft, Scott L.'
'Perkins, Julie'
'Zonta, Cristiano'
'Adams, Harry'
'Spey, Sharon E.'
'Low, Caroline M. R.'
'Vinter, Jeremy G.'
'Lawson, Kevin R.'
'Urch, Christopher J.'
'Hunter, Christopher A.'

_publ_section_title
;
 Substituent effects on aromatic stacking interactions.
;
_journal_issue 7
_journal_name_full 'Organic &amp; biomolecular chemistry'
_journal_page_first 1062
_journal_page_last 1080
_journal_paper_doi 10.1039/b617576g
_journal_volume 5
_journal_year 2007
_chemical_formula_sum 'C17 H17 N3 O5'
_chemical_formula_weight 343.34
_space_group_IT_number 14
_symmetry_cell_setting monoclinic
_symmetry_space_group_name_Hall '-P 2yn'
_symmetry_space_group_name_H-M 'P 1 21/n 1'
_atom_sites_solution_hydrogens geom
_atom_sites_solution_primary direct
_atom_sites_solution_secondary difmap
_audit_creation_method SHELXL-97
_cell_angle_alpha 90.00
_cell_angle_beta 92.433(11)
_cell_angle_gamma 90.00
_cell_formula_units_Z 4
_cell_length_a 4.634(3)
_cell_length_b 12.208(6)
_cell_length_c 29.098(16)
_cell_measurement_reflns_used 29
_cell_measurement_temperature 150(2)
_cell_measurement_theta_max 28.46
_cell_measurement_theta_min 1.40
_cell_volume 1644.6(16)
_computing_cell_refinement 'Bruker SMART'
_computing_data_collection 'Bruker SMART'
_computing_data_reduction 'Bruker SHELXTL'
_computing_molecular_graphics 'Bruker SHELXTL'
_computing_publication_material 'Bruker SHELXTL'
_computing_structure_refinement 'SHELXL-97 (Sheldrick, 1997)'
_computing_structure_solution 'SHELXS-97 (Sheldrick, 1990)'
_diffrn_ambient_temperature 150(2)
_diffrn_detector_area_resol_mean 100
_diffrn_measured_fraction_theta_full 0.961
_diffrn_measured_fraction_theta_max 0.961
_diffrn_measurement_device_type 'CCD area detector'
_diffrn_measurement_method 'phi and omega scans'
_diffrn_radiation_monochromator graphite
_diffrn_radiation_source 'fine-focus sealed tube'
_diffrn_radiation_type MoK\a
_diffrn_radiation_wavelength 0.71073
_diffrn_reflns_av_R_equivalents 0.2731
_diffrn_reflns_av_sigmaI/netI 0.4846
_diffrn_reflns_limit_h_max 5
_diffrn_reflns_limit_h_min -6
_diffrn_reflns_limit_k_max 16
_diffrn_reflns_limit_k_min -12
_diffrn_reflns_limit_l_max 36
_diffrn_reflns_limit_l_min -35
_diffrn_reflns_number 10231
_diffrn_reflns_theta_full 28.46
_diffrn_reflns_theta_max 28.46
_diffrn_reflns_theta_min 1.40
_diffrn_standards_decay_% 0
_diffrn_standards_number 0
_exptl_absorpt_coefficient_mu 0.104
_exptl_absorpt_correction_T_max 0.9948
_exptl_absorpt_correction_T_min 0.9576
_exptl_absorpt_correction_type multi-scan
_exptl_absorpt_process_details sadabs
_exptl_crystal_colour brown
_exptl_crystal_density_diffrn 1.387
_exptl_crystal_density_method 'not measured'
_exptl_crystal_description needle
_exptl_crystal_F_000 720
_exptl_crystal_size_max 0.42
_exptl_crystal_size_mid 0.06
_exptl_crystal_size_min 0.05
_refine_diff_density_max 0.347
_refine_diff_density_min -0.426
_refine_diff_density_rms 0.079
_refine_ls_extinction_method none
_refine_ls_goodness_of_fit_ref 0.766
_refine_ls_hydrogen_treatment constr
_refine_ls_matrix_type full
_refine_ls_number_parameters 230
_refine_ls_number_reflns 3998
_refine_ls_number_restraints 0
_refine_ls_restrained_S_all 0.766
_refine_ls_R_factor_all 0.3382
_refine_ls_R_factor_gt 0.0754
_refine_ls_shift/su_max 0.000
_refine_ls_shift/su_mean 0.000
_refine_ls_structure_factor_coef Fsqd
_refine_ls_weighting_details 'calc w=1/[\s^2^(Fo^2^)+(0.0709P)^2^+0.0000P] where P=(Fo^2^+2Fc^2^)/3'
_refine_ls_weighting_scheme calc
_refine_ls_wR_factor_gt 0.1585
_refine_ls_wR_factor_ref 0.2433
_reflns_number_gt 846
_reflns_number_total 3998
_reflns_threshold_expression >2sigma(I)
_cod_data_source_file b617576g.txt
_cod_data_source_block och166a
_cod_depositor_comments
;
The following automatic conversions were performed:
'_symmetry_cell_setting' value 'Monoclinic' changed to 'monoclinic'
according to '/home/saulius/struct/CIF-dictionaries/cif_core.dic'
dictionary named 'cif_core.dic' version 2.4.1 from
2010-06-29.

'_refine_ls_hydrogen_treatment' value 'CONSTR' changed to
'constr' according to '/home/saulius/struct/CIF-dictionaries/cif_core.dic'
dictionary named 'cif_core.dic' version 2.4.1 from 2010-06-29.

Automatic conversion script
Id: cif_fix_enum 1527 2010-12-29 10:47:43Z saulius 
;
_cod_original_cell_volume 1644.6(15)
_cod_original_sg_symbol_H-M P2(1)/n
_cod_database_code 7151085

loop_
_symmetry_equiv_pos_as_xyz
'x, y, z'
'-x+1/2, y+1/2, -z+1/2'
'-x, -y, -z'
'x-1/2, -y-1/2, z-1/2'

loop_
_atom_site_label
_atom_site_type_symbol
_atom_site_fract_x
_atom_site_fract_y
_atom_site_fract_z
_atom_site_U_iso_or_equiv
_atom_site_adp_type
_atom_site_occupancy
_atom_site_symmetry_multiplicity
_atom_site_calc_flag
_atom_site_refinement_flags
_atom_site_disorder_assembly
_atom_site_disorder_group
O1 O 0.3215(9) 0.8632(3) 0.13144(17) 0.0492(13) Uani 1 1 d . . .
O2 O 1.2278(11) 1.3258(4) 0.17260(19) 0.0645(16) Uani 1 1 d . . .
O3 O 1.3220(12) 1.2380(4) 0.2360(2) 0.0671(17) Uani 1 1 d . . .
O4 O 0.5027(11) 0.2929(4) 0.07900(17) 0.0532(15) Uani 1 1 d . . .
O5 O 0.1506(10) 0.3628(4) 0.03775(18) 0.0566(15) Uani 1 1 d . . .
N1 N 0.7567(10) 0.7926(4) 0.11406(17) 0.0320(13) Uani 1 1 d . . .
H1A H 0.9415 0.8072 0.1116 0.038 Uiso 1 1 calc R . .
N2 N 1.2109(14) 1.2446(5) 0.1971(3) 0.0523(18) Uani 1 1 d . . .
N3 N 0.3677(13) 0.3711(5) 0.0638(2) 0.0415(15) Uani 1 1 d . . .
C1 C 0.5883(13) 0.8726(5) 0.1304(2) 0.0315(16) Uani 1 1 d . . .
C2 C 0.7396(12) 0.9730(5) 0.1469(3) 0.0320(16) Uani 1 1 d . . .
C3 C 0.8378(13) 1.0502(5) 0.1160(2) 0.0339(17) Uani 1 1 d . . .
C4 C 0.9897(13) 1.1424(5) 0.1327(3) 0.0414(18) Uani 1 1 d . . .
H4A H 1.0552 1.1968 0.1123 0.050 Uiso 1 1 calc R . .
C5 C 1.0418(13) 1.1518(5) 0.1800(3) 0.0396(18) Uani 1 1 d . . .
C6 C 0.9377(13) 1.0781(5) 0.2108(3) 0.0416(18) Uani 1 1 d . . .
H6A H 0.9716 1.0880 0.2430 0.050 Uiso 1 1 calc R . .
C7 C 0.7809(13) 0.9880(5) 0.1938(2) 0.0337(16) Uani 1 1 d . . .
C8 C 0.6576(12) 0.6856(5) 0.1003(2) 0.0294(16) Uani 1 1 d . . .
C9 C 0.7670(12) 0.5967(5) 0.1249(2) 0.0322(16) Uani 1 1 d . . .
C10 C 0.6776(13) 0.4914(5) 0.1124(2) 0.0354(17) Uani 1 1 d . . .
H10A H 0.7524 0.4288 0.1282 0.042 Uiso 1 1 calc R . .
C11 C 0.4736(13) 0.4812(5) 0.0757(2) 0.0348(17) Uani 1 1 d . . .
C12 C 0.3639(13) 0.5697(5) 0.0519(2) 0.0369(17) Uani 1 1 d . . .
H12A H 0.2199 0.5595 0.0281 0.044 Uiso 1 1 calc R . .
C13 C 0.4631(13) 0.6746(5) 0.0627(2) 0.0342(17) Uani 1 1 d . . .
C14 C 0.7913(15) 1.0370(5) 0.0650(2) 0.047(2) Uani 1 1 d . . .
H14A H 0.8883 0.9703 0.0550 0.071 Uiso 1 1 calc R . .
H14B H 0.8713 1.1006 0.0493 0.071 Uiso 1 1 calc R . .
H14C H 0.5839 1.0316 0.0572 0.071 Uiso 1 1 calc R . .
C15 C 0.6574(14) 0.9077(5) 0.2278(2) 0.0466(19) Uani 1 1 d . . .
H15A H 0.4493 0.9201 0.2297 0.070 Uiso 1 1 calc R . .
H15B H 0.7520 0.9186 0.2583 0.070 Uiso 1 1 calc R . .
H15C H 0.6916 0.8325 0.2175 0.070 Uiso 1 1 calc R . .
C16 C 0.9825(12) 0.6109(5) 0.1652(2) 0.0376(17) Uani 1 1 d . . .
H16A H 1.1518 0.6509 0.1551 0.056 Uiso 1 1 calc R . .
H16B H 1.0425 0.5387 0.1769 0.056 Uiso 1 1 calc R . .
H16C H 0.8924 0.6522 0.1897 0.056 Uiso 1 1 calc R . .
C17 C 0.3640(14) 0.7691(5) 0.0333(2) 0.047(2) Uani 1 1 d . . .
H17A H 0.2467 0.8186 0.0513 0.071 Uiso 1 1 calc R . .
H17B H 0.2480 0.7418 0.0067 0.071 Uiso 1 1 calc R . .
H17C H 0.5323 0.8087 0.0225 0.071 Uiso 1 1 calc R . .

loop_
_atom_site_aniso_label
_atom_site_aniso_U_11
_atom_site_aniso_U_22
_atom_site_aniso_U_33
_atom_site_aniso_U_23
_atom_site_aniso_U_13
_atom_site_aniso_U_12
O1 0.023(2) 0.040(3) 0.085(4) -0.009(3) 0.003(2) -0.002(2)
O2 0.079(4) 0.041(3) 0.074(4) -0.005(3) 0.011(3) -0.016(3)
O3 0.067(4) 0.061(4) 0.070(4) -0.016(3) -0.026(3) -0.003(3)
O4 0.062(4) 0.035(3) 0.063(4) -0.005(3) 0.009(3) -0.007(3)
O5 0.044(3) 0.051(3) 0.074(4) -0.014(3) -0.010(3) -0.012(3)
N1 0.028(3) 0.032(3) 0.036(3) -0.004(3) 0.008(3) -0.003(3)
N2 0.055(4) 0.030(4) 0.071(6) -0.015(4) -0.003(4) -0.008(3)
N3 0.042(4) 0.035(4) 0.048(4) -0.007(3) 0.016(3) -0.007(3)
C1 0.026(4) 0.027(4) 0.042(4) -0.004(3) -0.004(3) -0.001(3)
C2 0.015(3) 0.031(4) 0.050(5) 0.007(4) 0.005(3) 0.008(3)
C3 0.025(3) 0.033(4) 0.044(5) -0.003(4) 0.006(3) 0.003(3)
C4 0.047(4) 0.022(4) 0.055(5) 0.002(4) 0.006(4) -0.003(3)
C5 0.029(4) 0.037(4) 0.052(5) -0.010(4) -0.002(3) 0.001(3)
C6 0.033(4) 0.045(4) 0.047(5) -0.008(4) 0.009(4) 0.004(4)
C7 0.031(4) 0.033(4) 0.037(5) 0.001(3) 0.003(3) 0.003(3)
C8 0.022(3) 0.027(4) 0.039(5) -0.003(3) 0.007(3) -0.005(3)
C9 0.028(4) 0.035(4) 0.034(4) 0.000(3) 0.010(3) -0.001(3)
C10 0.031(4) 0.030(4) 0.046(5) 0.001(3) 0.011(3) -0.002(3)
C11 0.026(4) 0.031(4) 0.047(5) -0.003(4) 0.004(4) -0.007(3)
C12 0.035(4) 0.038(4) 0.037(5) -0.008(3) 0.001(3) -0.004(3)
C13 0.030(4) 0.035(4) 0.037(4) 0.000(3) 0.005(3) -0.001(3)
C14 0.073(5) 0.026(4) 0.043(5) 0.004(4) 0.007(4) -0.006(4)
C15 0.048(4) 0.051(4) 0.042(5) 0.009(4) 0.004(4) 0.008(4)
C16 0.024(3) 0.037(4) 0.051(5) 0.001(4) -0.001(3) 0.001(3)
C17 0.042(4) 0.047(4) 0.053(5) 0.005(4) -0.001(4) 0.002(4)

loop_
_atom_type_symbol
_atom_type_description
_atom_type_scat_dispersion_real
_atom_type_scat_dispersion_imag
_atom_type_scat_source
C C 0.0033 0.0016 'International Tables Vol C Tables 4.2.6.8 and 6.1.1.4'
H H 0.0000 0.0000 'International Tables Vol C Tables 4.2.6.8 and 6.1.1.4'
N N 0.0061 0.0033 'International Tables Vol C Tables 4.2.6.8 and 6.1.1.4'
O O 0.0106 0.0060 'International Tables Vol C Tables 4.2.6.8 and 6.1.1.4'

loop_
_geom_angle_atom_site_label_1
_geom_angle_atom_site_label_2
_geom_angle_atom_site_label_3
_geom_angle
_geom_angle_site_symmetry_1
_geom_angle_site_symmetry_3
_geom_angle_publ_flag
C1 N1 C8 125.0(5) . . ?
O3 N2 O2 123.7(7) . . ?
O3 N2 C5 117.6(7) . . ?
O2 N2 C5 118.7(7) . . ?
O4 N3 O5 123.5(6) . . ?
O4 N3 C11 118.1(6) . . ?
O5 N3 C11 118.3(6) . . ?
O1 C1 N1 122.2(6) . . ?
O1 C1 C2 121.7(6) . . ?
N1 C1 C2 116.1(5) . . ?
C7 C2 C3 120.7(6) . . ?
C7 C2 C1 118.2(6) . . ?
C3 C2 C1 121.0(7) . . ?
C2 C3 C4 119.6(7) . . ?
C2 C3 C14 121.9(6) . . ?
C4 C3 C14 118.5(6) . . ?
C5 C4 C3 118.1(7) . . ?
C6 C5 C4 122.7(6) . . ?
C6 C5 N2 119.3(7) . . ?
C4 C5 N2 118.0(7) . . ?
C5 C6 C7 118.5(7) . . ?
C2 C7 C6 120.1(6) . . ?
C2 C7 C15 121.1(6) . . ?
C6 C7 C15 118.8(6) . . ?
C9 C8 C13 122.7(6) . . ?
C9 C8 N1 117.7(6) . . ?
C13 C8 N1 119.6(6) . . ?
C8 C9 C10 119.4(6) . . ?
C8 C9 C16 121.6(6) . . ?
C10 C9 C16 119.0(6) . . ?
C9 C10 C11 117.7(6) . . ?
C12 C11 C10 122.6(6) . . ?
C12 C11 N3 119.3(6) . . ?
C10 C11 N3 118.0(6) . . ?
C11 C12 C13 120.0(6) . . ?
C12 C13 C8 117.5(6) . . ?
C12 C13 C17 119.4(6) . . ?
C8 C13 C17 123.2(6) . . ?

loop_
_geom_bond_atom_site_label_1
_geom_bond_atom_site_label_2
_geom_bond_distance
_geom_bond_site_symmetry_2
_geom_bond_publ_flag
O1 C1 1.243(6) . ?
O2 N2 1.225(7) . ?
O3 N2 1.227(8) . ?
O4 N3 1.214(6) . ?
O5 N3 1.237(7) . ?
N1 C1 1.349(7) . ?
N1 C8 1.436(7) . ?
N2 C5 1.453(8) . ?
N3 C11 1.468(8) . ?
C1 C2 1.481(8) . ?
C2 C7 1.384(9) . ?
C2 C3 1.391(8) . ?
C3 C4 1.402(8) . ?
C3 C14 1.502(9) . ?
C4 C5 1.394(9) . ?
C5 C6 1.372(9) . ?
C6 C7 1.396(8) . ?
C7 C15 1.522(8) . ?
C8 C9 1.384(8) . ?
C8 C13 1.395(9) . ?
C9 C10 1.394(8) . ?
C9 C16 1.518(8) . ?
C10 C11 1.401(9) . ?
C11 C12 1.369(9) . ?
C12 C13 1.392(8) . ?
C13 C17 1.497(8) . ?

loop_
_geom_torsion_atom_site_label_1
_geom_torsion_atom_site_label_2
_geom_torsion_atom_site_label_3
_geom_torsion_atom_site_label_4
_geom_torsion
_geom_torsion_site_symmetry_1
_geom_torsion_site_symmetry_2
_geom_torsion_site_symmetry_3
_geom_torsion_site_symmetry_4
_geom_torsion_publ_flag
C8 N1 C1 O1 -6.2(10) . . . . ?
C8 N1 C1 C2 174.1(6) . . . . ?
O1 C1 C2 C7 77.3(8) . . . . ?
N1 C1 C2 C7 -103.0(7) . . . . ?
O1 C1 C2 C3 -102.7(7) . . . . ?
N1 C1 C2 C3 77.0(8) . . . . ?
C7 C2 C3 C4 2.3(9) . . . . ?
C1 C2 C3 C4 -177.6(6) . . . . ?
C7 C2 C3 C14 -178.9(6) . . . . ?
C1 C2 C3 C14 1.1(9) . . . . ?
C2 C3 C4 C5 1.3(9) . . . . ?
C14 C3 C4 C5 -177.5(6) . . . . ?
C3 C4 C5 C6 -3.5(9) . . . . ?
C3 C4 C5 N2 177.1(5) . . . . ?
O3 N2 C5 C6 20.0(9) . . . . ?
O2 N2 C5 C6 -157.9(6) . . . . ?
O3 N2 C5 C4 -160.7(6) . . . . ?
O2 N2 C5 C4 21.5(9) . . . . ?
C4 C5 C6 C7 2.1(9) . . . . ?
N2 C5 C6 C7 -178.6(6) . . . . ?
C3 C2 C7 C6 -3.9(9) . . . . ?
C1 C2 C7 C6 176.1(5) . . . . ?
C3 C2 C7 C15 176.1(5) . . . . ?
C1 C2 C7 C15 -4.0(8) . . . . ?
C5 C6 C7 C2 1.7(9) . . . . ?
C5 C6 C7 C15 -178.3(5) . . . . ?
C1 N1 C8 C9 -116.6(6) . . . . ?
C1 N1 C8 C13 65.0(8) . . . . ?
C13 C8 C9 C10 -1.1(9) . . . . ?
N1 C8 C9 C10 -179.5(5) . . . . ?
C13 C8 C9 C16 178.9(5) . . . . ?
N1 C8 C9 C16 0.5(8) . . . . ?
C8 C9 C10 C11 -1.4(8) . . . . ?
C16 C9 C10 C11 178.6(5) . . . . ?
C9 C10 C11 C12 0.7(9) . . . . ?
C9 C10 C11 N3 -177.1(5) . . . . ?
O4 N3 C11 C12 166.6(6) . . . . ?
O5 N3 C11 C12 -11.4(9) . . . . ?
O4 N3 C11 C10 -15.6(8) . . . . ?
O5 N3 C11 C10 166.5(5) . . . . ?
C10 C11 C12 C13 2.6(10) . . . . ?
N3 C11 C12 C13 -179.7(5) . . . . ?
C11 C12 C13 C8 -4.9(9) . . . . ?
C11 C12 C13 C17 173.7(6) . . . . ?
C9 C8 C13 C12 4.3(9) . . . . ?
N1 C8 C13 C12 -177.3(5) . . . . ?
C9 C8 C13 C17 -174.3(6) . . . . ?
N1 C8 C13 C17 4.1(9) . . . . ?

loop_
_cod_related_entry_id
_cod_related_entry_database
_cod_related_entry_code
1 ChemSpider 17274016
